data_7150953
loop_
_publ_author_name
'Maeda, Hiromitsu'
'Haketa, Yohei'

_publ_section_title
;
 Selective iodinated dipyrrolyldiketone BF2 complexes as potential
 building units for oligomeric systems
;
_journal_issue 17
_journal_name_full 'Organic &amp; Biomolecular Chemistry'
_journal_page_first 3091
_journal_page_last 3095
_journal_paper_doi 10.1039/b806161k
_journal_volume 6
_journal_year 2008
_chemical_formula_moiety 'C19 H23 B F2 I2 N2 O2'
_chemical_formula_sum 'C19 H23 B F2 I2 N2 O2'
_chemical_formula_weight 614.00
_chemical_name_systematic
;
?
;
_space_group_IT_number 14
_symmetry_cell_setting monoclinic
_symmetry_Int_Tables_number 14
_symmetry_space_group_name_Hall '-P 2ybc'
_symmetry_space_group_name_H-M 'P 1 21/c 1'
_atom_sites_solution_hydrogens geom
_atom_sites_solution_primary direct
_atom_sites_solution_secondary difmap
_audit_creation_method SHELXL-97
_cell_angle_alpha 90.00
_cell_angle_beta 101.164(5)
_cell_angle_gamma 90.00
_cell_formula_units_Z 16
_cell_length_a 16.022(5)
_cell_length_b 16.416(5)
_cell_length_c 32.819(10)
_cell_measurement_reflns_used 9578
_cell_measurement_temperature 90(2)
_cell_measurement_theta_max 28.42
_cell_measurement_theta_min 2.48
_cell_volume 8469(5)
_computing_cell_refinement 'Bruker SMART'
_computing_data_collection 'Bruker SMART'
_computing_data_reduction 'Bruker SAINT'
_computing_molecular_graphics 'Bruker SHELXTL'
_computing_publication_material 'Bruker SHELXTL'
_computing_structure_refinement 'SHELXL-97 (Sheldrick, 1997)'
_computing_structure_solution 'SHELXS-97 (Sheldrick, 1990)'
_diffrn_ambient_temperature 90(2)
_diffrn_measured_fraction_theta_full 0.927
_diffrn_measured_fraction_theta_max 0.927
_diffrn_measurement_device_type 'CCD area detector'
_diffrn_measurement_method 'phi and omega scans'
_diffrn_radiation_monochromator graphite
_diffrn_radiation_source 'fine-focus sealed tube'
_diffrn_radiation_type MoK\a
_diffrn_radiation_wavelength 0.71073
_diffrn_reflns_av_R_equivalents 0.0363
_diffrn_reflns_av_sigmaI/netI 0.0467
_diffrn_reflns_limit_h_max 20
_diffrn_reflns_limit_h_min -21
_diffrn_reflns_limit_k_max 15
_diffrn_reflns_limit_k_min -21
_diffrn_reflns_limit_l_max 43
_diffrn_reflns_limit_l_min -43
_diffrn_reflns_number 52127
_diffrn_reflns_theta_full 28.46
_diffrn_reflns_theta_max 28.46
_diffrn_reflns_theta_min 1.26
_exptl_absorpt_coefficient_mu 3.005
_exptl_absorpt_correction_T_max 0.5848
_exptl_absorpt_correction_T_min 0.3794
_exptl_absorpt_correction_type empirical
_exptl_crystal_colour yellow
_exptl_crystal_density_diffrn 1.926
_exptl_crystal_density_method 'not measured'
_exptl_crystal_description prism
_exptl_crystal_F_000 4736
_exptl_crystal_size_max 0.50
_exptl_crystal_size_mid 0.30
_exptl_crystal_size_min 0.20
_refine_diff_density_max 3.262
_refine_diff_density_min -2.676
_refine_diff_density_rms 0.277
_refine_ls_extinction_method none
_refine_ls_goodness_of_fit_ref 1.253
_refine_ls_hydrogen_treatment constr
_refine_ls_matrix_type full
_refine_ls_number_parameters 1025
_refine_ls_number_reflns 19807
_refine_ls_number_restraints 822
_refine_ls_restrained_S_all 1.240
_refine_ls_R_factor_all 0.0751
_refine_ls_R_factor_gt 0.0658
_refine_ls_shift/su_max 0.002
_refine_ls_shift/su_mean 0.000
_refine_ls_structure_factor_coef Fsqd
_refine_ls_weighting_details
;
calc w=1/[\s^2^(Fo^2^)+(0.0365P)^2^+159.8849P] where
P=(Fo^2^+2Fc^2^)/3
;
_refine_ls_weighting_scheme calc
_refine_ls_wR_factor_gt 0.1524
_refine_ls_wR_factor_ref 0.1608
_reflns_number_gt 17502
_reflns_number_total 19807
_reflns_threshold_expression >2sigma(I)
_cod_data_source_file b806161k.txt
_cod_data_source_block 70811maeda
_cod_depositor_comments
;
The following automatic conversions were performed:
'_symmetry_cell_setting' value 'Monoclinic' changed to 'monoclinic'
according to '/home/saulius/struct/CIF-dictionaries/cif_core.dic'
dictionary named 'cif_core.dic' version 2.4.1 from 2010-06-29.

Automatic conversion script
Id: cif_fix_enum 1527 2010-12-29 10:47:43Z saulius 
;
_cod_original_cell_volume 8468(5)
_cod_original_sg_symbol_Hall '-P 2ybc '
_cod_original_sg_symbol_H-M P2(1)/c
_cod_database_code 7150953

loop_
_symmetry_equiv_pos_as_xyz
'x, y, z'
'-x, y+1/2, -z+1/2'
'-x, -y, -z'
'x, -y-1/2, z-1/2'

loop_
_atom_site_label
_atom_site_type_symbol
_atom_site_fract_x
_atom_site_fract_y
_atom_site_fract_z
_atom_site_U_iso_or_equiv
_atom_site_adp_type
_atom_site_occupancy
_atom_site_symmetry_multiplicity
_atom_site_calc_flag
_atom_site_refinement_flags
_atom_site_disorder_assembly
_atom_site_disorder_group
B1A B 0.4020(6) 0.5742(6) 0.9060(3) 0.0198(6) Uani 1 1 d U . .
B1B B 0.6068(7) 0.7916(6) 0.3633(3) 0.0216(6) Uani 1 1 d U . .
B1C B 0.8569(6) 0.8083(6) 0.2941(3) 0.0144(5) Uani 1 1 d U . .
B1D B 0.8842(6) 0.4500(6) 0.1513(3) 0.0154(6) Uani 1 1 d U . .
C1A C 0.1557(6) 0.4014(6) 0.9576(3) 0.0256(7) Uani 1 1 d U . .
C2A C 0.1972(6) 0.3366(6) 0.9785(3) 0.0271(7) Uani 1 1 d U . .
C3A C 0.2842(6) 0.3466(6) 0.9786(3) 0.0277(7) Uani 1 1 d U . .
C4A C 0.2904(6) 0.4178(6) 0.9554(3) 0.0247(6) Uani 1 1 d U . .
C5A C 0.3606(6) 0.4596(6) 0.9443(3) 0.0219(6) Uani 1 1 d U . .
C6A C 0.4419(6) 0.4313(6) 0.9514(3) 0.0208(6) Uani 1 1 d U . .
H6A H 0.4542 0.3783 0.9626 0.025 Uiso 1 1 calc R . .
C7A C 0.5066(6) 0.4793(6) 0.9423(3) 0.0203(6) Uani 1 1 d U . .
C8A C 0.5946(6) 0.4610(6) 0.9511(3) 0.0206(6) Uani 1 1 d U . .
C9A C 0.6420(6) 0.3979(6) 0.9733(3) 0.0211(6) Uani 1 1 d U . .
C10A C 0.7278(6) 0.4144(6) 0.9719(3) 0.0216(7) Uani 1 1 d U . .
C11A C 0.7280(6) 0.4836(6) 0.9491(3) 0.0210(7) Uani 1 1 d U . .
C12A C 0.1584(6) 0.2704(6) 1.0005(3) 0.0280(8) Uani 1 1 d U . .
H12A H 0.1098 0.2935 1.0112 0.034 Uiso 1 1 calc R . .
H12B H 0.2011 0.2519 1.0247 0.034 Uiso 1 1 calc R . .
C13A C 0.1275(7) 0.1975(7) 0.9738(3) 0.0307(12) Uani 1 1 d U . .
H13A H 0.0860 0.2151 0.9495 0.046 Uiso 1 1 calc R . .
H13B H 0.1007 0.1585 0.9899 0.046 Uiso 1 1 calc R . .
H13C H 0.1759 0.1714 0.9648 0.046 Uiso 1 1 calc R . .
C14A C 0.3591(7) 0.2973(7) 1.0046(3) 0.0306(8) Uani 1 1 d U . .
H14A H 0.4085 0.3334 1.0141 0.037 Uiso 1 1 calc R . .
H14B H 0.3416 0.2730 1.0292 0.037 Uiso 1 1 calc R . .
C15A C 0.3812(7) 0.2341(7) 0.9780(4) 0.0367(13) Uani 1 1 d U . .
H15A H 0.3311 0.2005 0.9677 0.055 Uiso 1 1 calc R . .
H15B H 0.4264 0.2001 0.9939 0.055 Uiso 1 1 calc R . .
H15C H 0.4013 0.2589 0.9545 0.055 Uiso 1 1 calc R . .
C16A C 0.6121(6) 0.3258(6) 0.9936(3) 0.0220(8) Uani 1 1 d U . .
H16A H 0.5610 0.3409 1.0047 0.026 Uiso 1 1 calc R . .
H16B H 0.6569 0.3088 1.0172 0.026 Uiso 1 1 calc R . .
C17A C 0.5902(6) 0.2540(6) 0.9634(3) 0.0254(12) Uani 1 1 d U . .
H17A H 0.5435 0.2695 0.9408 0.038 Uiso 1 1 calc R . .
H17B H 0.5730 0.2070 0.9783 0.038 Uiso 1 1 calc R . .
H17C H 0.6403 0.2395 0.9519 0.038 Uiso 1 1 calc R . .
C18A C 0.8046(6) 0.3682(6) 0.9926(3) 0.0226(8) Uani 1 1 d U . .
H18A H 0.7936 0.3457 1.0191 0.027 Uiso 1 1 calc R . .
H18B H 0.8528 0.4067 0.9995 0.027 Uiso 1 1 calc R . .
C19A C 0.8310(6) 0.2989(6) 0.9673(3) 0.0256(12) Uani 1 1 d U . .
H19A H 0.7852 0.2585 0.9617 0.038 Uiso 1 1 calc R . .
H19B H 0.8826 0.2732 0.9829 0.038 Uiso 1 1 calc R . .
H19C H 0.8422 0.3202 0.9410 0.038 Uiso 1 1 calc R . .
C1B C 0.3623(6) 0.6261(6) 0.4186(3) 0.0214(7) Uani 1 1 d U . .
C2B C 0.3936(6) 0.5464(6) 0.4240(3) 0.0222(7) Uani 1 1 d U . .
C3B C 0.4760(6) 0.5491(6) 0.4160(3) 0.0217(6) Uani 1 1 d U . .
C4B C 0.4908(6) 0.6290(6) 0.4055(3) 0.0212(6) Uani 1 1 d U . .
C5B C 0.5605(6) 0.6685(6) 0.3936(3) 0.0213(6) Uani 1 1 d U . .
C6B C 0.6410(6) 0.6368(6) 0.3974(3) 0.0212(6) Uani 1 1 d U . .
H6B H 0.6511 0.5812 0.4047 0.025 Uiso 1 1 calc R . .
C7B C 0.7076(6) 0.6858(6) 0.3905(3) 0.0210(6) Uani 1 1 d U . .
C8B C 0.7949(6) 0.6648(6) 0.4005(3) 0.0214(6) Uani 1 1 d U . .
C9B C 0.8419(6) 0.6019(6) 0.4209(3) 0.0222(6) Uani 1 1 d U . .
C10B C 0.9277(6) 0.6235(6) 0.4262(3) 0.0224(7) Uani 1 1 d U . .
C11B C 0.9295(6) 0.6997(6) 0.4089(3) 0.0217(7) Uani 1 1 d U . .
C12B C 0.3455(6) 0.4771(6) 0.4365(3) 0.0233(8) Uani 1 1 d U . .
H12C H 0.3678 0.4257 0.4270 0.028 Uiso 1 1 calc R . .
H12D H 0.2850 0.4820 0.4228 0.028 Uiso 1 1 calc R . .
C13B C 0.3521(6) 0.4740(6) 0.4832(3) 0.0275(12) Uani 1 1 d U . .
H13D H 0.4120 0.4690 0.4968 0.041 Uiso 1 1 calc R . .
H13E H 0.3202 0.4270 0.4904 0.041 Uiso 1 1 calc R . .
H13F H 0.3284 0.5241 0.4925 0.041 Uiso 1 1 calc R . .
C14B C 0.5313(6) 0.4766(6) 0.4155(3) 0.0222(8) Uani 1 1 d U . .
H14C H 0.5071 0.4304 0.4287 0.027 Uiso 1 1 calc R . .
H14D H 0.5883 0.4885 0.4323 0.027 Uiso 1 1 calc R . .
C15B C 0.5411(6) 0.4515(6) 0.3722(3) 0.0234(12) Uani 1 1 d U . .
H15D H 0.4854 0.4358 0.3559 0.035 Uiso 1 1 calc R . .
H15E H 0.5802 0.4052 0.3740 0.035 Uiso 1 1 calc R . .
H15F H 0.5638 0.4974 0.3586 0.035 Uiso 1 1 calc R . .
C16B C 0.8085(6) 0.5227(6) 0.4344(3) 0.0234(8) Uani 1 1 d U . .
H16C H 0.8527 0.4975 0.4560 0.028 Uiso 1 1 calc R . .
H16D H 0.7583 0.5340 0.4471 0.028 Uiso 1 1 calc R . .
C17B C 0.7834(6) 0.4634(6) 0.3993(3) 0.0271(12) Uani 1 1 d U . .
H17D H 0.7377 0.4869 0.3784 0.041 Uiso 1 1 calc R . .
H17E H 0.7634 0.4127 0.4099 0.041 Uiso 1 1 calc R . .
H17F H 0.8327 0.4518 0.3866 0.041 Uiso 1 1 calc R . .
C18B C 1.0031(6) 0.5762(6) 0.4476(3) 0.0237(8) Uani 1 1 d U . .
H18C H 0.9875 0.5456 0.4710 0.028 Uiso 1 1 calc R . .
H18D H 1.0493 0.6145 0.4592 0.028 Uiso 1 1 calc R . .
C19B C 1.0358(6) 0.5166(6) 0.4187(3) 0.0283(12) Uani 1 1 d U . .
H19D H 0.9948 0.4722 0.4115 0.042 Uiso 1 1 calc R . .
H19E H 1.0906 0.4943 0.4327 0.042 Uiso 1 1 calc R . .
H19F H 1.0430 0.5451 0.3934 0.042 Uiso 1 1 calc R . .
C1C C 0.5915(5) 0.5994(5) 0.2743(3) 0.0154(7) Uani 1 1 d U . .
C2C C 0.6211(5) 0.5297(5) 0.2587(3) 0.0159(6) Uani 1 1 d U . .
C3C C 0.7076(5) 0.5443(5) 0.2598(3) 0.0155(6) Uani 1 1 d U . .
C4C C 0.7277(5) 0.6220(5) 0.2756(3) 0.0149(6) Uani 1 1 d U . .
C5C C 0.8007(5) 0.6708(5) 0.2818(3) 0.0142(5) Uani 1 1 d U . .
C6C C 0.8809(5) 0.6419(5) 0.2792(3) 0.0139(6) Uani 1 1 d U . .
H6C H 0.8885 0.5864 0.2727 0.017 Uiso 1 1 calc R . .
C7C C 0.9487(5) 0.6939(5) 0.2862(3) 0.0139(5) Uani 1 1 d U . .
C8C C 1.0335(5) 0.6715(5) 0.2856(3) 0.0136(5) Uani 1 1 d U . .
C9C C 1.0736(5) 0.5992(5) 0.2780(3) 0.0136(6) Uani 1 1 d U . .
C10C C 1.1615(5) 0.6135(5) 0.2840(3) 0.0135(6) Uani 1 1 d U . .
C11C C 1.1719(5) 0.6945(5) 0.2953(3) 0.0133(6) Uani 1 1 d U . .
C12C C 0.5702(5) 0.4576(5) 0.2412(3) 0.0167(7) Uani 1 1 d U . .
H12E H 0.5819 0.4462 0.2132 0.020 Uiso 1 1 calc R . .
H12F H 0.5091 0.4712 0.2379 0.020 Uiso 1 1 calc R . .
C13C C 0.5880(5) 0.3806(5) 0.2675(3) 0.0188(11) Uani 1 1 d U . .
H13G H 0.6479 0.3653 0.2701 0.028 Uiso 1 1 calc R . .
H13H H 0.5518 0.3362 0.2541 0.028 Uiso 1 1 calc R . .
H13I H 0.5757 0.3908 0.2952 0.028 Uiso 1 1 calc R . .
C14C C 0.7670(5) 0.4849(5) 0.2453(3) 0.0162(7) Uani 1 1 d U . .
H14E H 0.8078 0.5153 0.2319 0.019 Uiso 1 1 calc R . .
H14F H 0.7338 0.4484 0.2242 0.019 Uiso 1 1 calc R . .
C15C C 0.8159(5) 0.4340(5) 0.2805(3) 0.0183(11) Uani 1 1 d U . .
H15G H 0.8470 0.4699 0.3020 0.027 Uiso 1 1 calc R . .
H15H H 0.8562 0.3988 0.2698 0.027 Uiso 1 1 calc R . .
H15I H 0.7760 0.4003 0.2923 0.027 Uiso 1 1 calc R . .
C16C C 1.0353(5) 0.5171(5) 0.2649(3) 0.0145(7) Uani 1 1 d U . .
H16E H 1.0669 0.4920 0.2450 0.017 Uiso 1 1 calc R . .
H16F H 0.9755 0.5245 0.2506 0.017 Uiso 1 1 calc R . .
C17C C 1.0381(5) 0.4597(5) 0.3022(3) 0.0180(11) Uani 1 1 d U . .
H17G H 1.0972 0.4526 0.3166 0.027 Uiso 1 1 calc R . .
H17H H 1.0142 0.4067 0.2924 0.027 Uiso 1 1 calc R . .
H17I H 1.0047 0.4832 0.3213 0.027 Uiso 1 1 calc R . .
C18C C 1.2305(5) 0.5555(5) 0.2805(3) 0.0139(7) Uani 1 1 d U . .
H18E H 1.2711 0.5823 0.2656 0.017 Uiso 1 1 calc R . .
H18F H 1.2059 0.5081 0.2638 0.017 Uiso 1 1 calc R . .
C19C C 1.2784(5) 0.5255(5) 0.3221(3) 0.0164(11) Uani 1 1 d U . .
H19G H 1.3037 0.5720 0.3388 0.025 Uiso 1 1 calc R . .
H19H H 1.3235 0.4880 0.3179 0.025 Uiso 1 1 calc R . .
H19I H 1.2390 0.4971 0.3367 0.025 Uiso 1 1 calc R . .
C1D C 0.6264(5) 0.6527(5) 0.1610(3) 0.0142(6) Uani 1 1 d U . .
C2D C 0.6623(5) 0.7291(5) 0.1663(3) 0.0144(6) Uani 1 1 d U . .
C3D C 0.7492(5) 0.7191(5) 0.1670(3) 0.0145(6) Uani 1 1 d U . .
C4D C 0.7625(5) 0.6354(5) 0.1612(3) 0.0145(5) Uani 1 1 d U . .
C5D C 0.8355(5) 0.5887(5) 0.1597(3) 0.0144(5) Uani 1 1 d U . .
C6D C 0.9168(5) 0.6177(5) 0.1630(3) 0.0143(6) Uani 1 1 d U . .
H6D H 0.9275 0.6746 0.1653 0.017 Uiso 1 1 calc R . .
C7D C 0.9833(5) 0.5640(5) 0.1629(3) 0.0146(5) Uani 1 1 d U . .
C8D C 1.0704(5) 0.5852(5) 0.1691(3) 0.0146(5) Uani 1 1 d U . .
C9D C 1.1141(5) 0.6591(5) 0.1749(3) 0.0153(6) Uani 1 1 d U . .
C10D C 1.2008(5) 0.6421(5) 0.1793(3) 0.0153(6) Uani 1 1 d U . .
C11D C 1.2069(5) 0.5582(5) 0.1759(3) 0.0147(6) Uani 1 1 d U . .
C12D C 0.6177(5) 0.8069(5) 0.1707(3) 0.0148(7) Uani 1 1 d U . .
H12G H 0.5574 0.8013 0.1569 0.018 Uiso 1 1 calc R . .
H12H H 0.6433 0.8504 0.1562 0.018 Uiso 1 1 calc R . .
C13D C 0.6212(5) 0.8331(5) 0.2154(3) 0.0161(11) Uani 1 1 d U . .
H13J H 0.5923 0.7924 0.2295 0.024 Uiso 1 1 calc R . .
H13K H 0.5929 0.8859 0.2158 0.024 Uiso 1 1 calc R . .
H13L H 0.6807 0.8379 0.2296 0.024 Uiso 1 1 calc R . .
C14D C 0.8103(5) 0.7885(5) 0.1692(3) 0.0147(7) Uani 1 1 d U . .
H14G H 0.8665 0.7720 0.1854 0.018 Uiso 1 1 calc R . .
H14H H 0.7896 0.8353 0.1835 0.018 Uiso 1 1 calc R . .
C15D C 0.8191(5) 0.8134(5) 0.1256(3) 0.0161(11) Uani 1 1 d U . .
H15J H 0.8391 0.7668 0.1115 0.024 Uiso 1 1 calc R . .
H15K H 0.8602 0.8581 0.1272 0.024 Uiso 1 1 calc R . .
H15L H 0.7637 0.8314 0.1100 0.024 Uiso 1 1 calc R . .
C16D C 1.0797(5) 0.7426(5) 0.1764(3) 0.0163(7) Uani 1 1 d U . .
H16G H 1.1254 0.7787 0.1909 0.020 Uiso 1 1 calc R . .
H16H H 1.0339 0.7417 0.1928 0.020 Uiso 1 1 calc R . .
C17D C 1.0439(5) 0.7783(5) 0.1332(3) 0.0193(11) Uani 1 1 d U . .
H17J H 1.0879 0.7769 0.1163 0.029 Uiso 1 1 calc R . .
H17K H 1.0262 0.8348 0.1362 0.029 Uiso 1 1 calc R . .
H17L H 0.9948 0.7461 0.1198 0.029 Uiso 1 1 calc R . .
C18D C 1.2736(5) 0.7002(5) 0.1858(3) 0.0163(7) Uani 1 1 d U . .
H18G H 1.3257 0.6712 0.1995 0.020 Uiso 1 1 calc R . .
H18H H 1.2624 0.7442 0.2046 0.020 Uiso 1 1 calc R . .
C19D C 1.2889(5) 0.7377(5) 0.1454(3) 0.0193(11) Uani 1 1 d U . .
H19J H 1.2978 0.6943 0.1262 0.029 Uiso 1 1 calc R . .
H19K H 1.3395 0.7726 0.1513 0.029 Uiso 1 1 calc R . .
H19L H 1.2394 0.7704 0.1329 0.029 Uiso 1 1 calc R . .
F1A F 0.3921(3) 0.6564(3) 0.91188(15) 0.0187(8) Uani 1 1 d U . .
F2A F 0.3860(3) 0.5559(3) 0.86447(15) 0.0187(8) Uani 1 1 d U . .
F1B F 0.6031(3) 0.8696(3) 0.37674(17) 0.0230(8) Uani 1 1 d U . .
F2B F 0.5861(3) 0.7909(3) 0.32032(16) 0.0218(8) Uani 1 1 d U . .
F1C F 0.8390(3) 0.8638(3) 0.26326(15) 0.0157(8) Uani 1 1 d U . .
F2C F 0.8628(3) 0.8475(3) 0.33265(15) 0.0147(8) Uani 1 1 d U . .
F1D F 0.8653(3) 0.4175(3) 0.11156(15) 0.0179(8) Uani 1 1 d U . .
F2D F 0.8839(3) 0.3917(3) 0.18052(16) 0.0187(8) Uani 1 1 d U . .
I1A I 0.02954(3) 0.43010(4) 0.948733(17) 0.02026(13) Uani 1 1 d U . .
I2A I 0.82941(3) 0.54303(4) 0.932186(18) 0.02445(14) Uani 1 1 d U . .
I1B I 0.24356(4) 0.66817(4) 0.42238(2) 0.02563(14) Uani 1 1 d U . .
I2B I 1.02978(3) 0.77738(4) 0.407737(19) 0.02244(13) Uani 1 1 d U . .
I1C I 0.46952(3) 0.62404(4) 0.282050(17) 0.01775(12) Uani 1 1 d U . .
I2C I 1.28252(3) 0.76037(3) 0.308326(18) 0.01631(12) Uani 1 1 d U . .
I1D I 0.50220(3) 0.62114(3) 0.158059(17) 0.01644(12) Uani 1 1 d U . .
I2D I 1.31354(3) 0.48849(3) 0.180295(17) 0.01499(11) Uani 1 1 d U . .
N1A N 0.2122(5) 0.4483(5) 0.9436(3) 0.0247(7) Uani 1 1 d U . .
H1A H 0.1997 0.4928 0.9287 0.030 Uiso 1 1 calc R . .
N2A N 0.6480(5) 0.5121(5) 0.9365(2) 0.0207(7) Uani 1 1 d U . .
H2A H 0.6334 0.5561 0.9215 0.025 Uiso 1 1 calc R . .
N1B N 0.4210(5) 0.6738(5) 0.4070(2) 0.0209(7) Uani 1 1 d U . .
H1B H 0.4151 0.7261 0.4012 0.025 Uiso 1 1 calc R . .
N2B N 0.8505(5) 0.7242(5) 0.3934(2) 0.0213(7) Uani 1 1 d U . .
H2B H 0.8362 0.7709 0.3807 0.026 Uiso 1 1 calc R . .
N1C N 0.6537(4) 0.6540(4) 0.2839(2) 0.0151(6) Uani 1 1 d U . .
H1C H 0.6482 0.7029 0.2940 0.018 Uiso 1 1 calc R . .
N2C N 1.0964(4) 0.7289(4) 0.2957(2) 0.0135(6) Uani 1 1 d U . .
H2C H 1.0883 0.7803 0.3016 0.016 Uiso 1 1 calc R . .
N1D N 0.6872(4) 0.5979(4) 0.1585(2) 0.0144(6) Uani 1 1 d U . .
H1D H 0.6790 0.5450 0.1555 0.017 Uiso 1 1 calc R . .
N2D N 1.1287(4) 0.5247(4) 0.1701(2) 0.0144(6) Uani 1 1 d U . .
H2D H 1.1173 0.4723 0.1674 0.017 Uiso 1 1 calc R . .
O1A O 0.3412(4) 0.5302(4) 0.92599(19) 0.0205(6) Uani 1 1 d U . .
O2A O 0.4889(4) 0.5519(4) 0.92482(19) 0.0198(6) Uani 1 1 d U . .
O1B O 0.5448(4) 0.7437(4) 0.3802(2) 0.0215(6) Uani 1 1 d U . .
O2B O 0.6918(4) 0.7601(4) 0.3761(2) 0.0213(6) Uani 1 1 d U . .
O1C O 0.7894(3) 0.7471(3) 0.29082(18) 0.0143(6) Uani 1 1 d U . .
O2C O 0.9400(3) 0.7716(3) 0.29349(18) 0.0146(6) Uani 1 1 d U . .
O1D O 0.8191(3) 0.5107(3) 0.15430(18) 0.0146(6) Uani 1 1 d U . .
O2D O 0.9693(3) 0.4862(4) 0.15750(18) 0.0151(6) Uani 1 1 d U . .

loop_
_atom_site_aniso_label
_atom_site_aniso_U_11
_atom_site_aniso_U_22
_atom_site_aniso_U_33
_atom_site_aniso_U_23
_atom_site_aniso_U_13
_atom_site_aniso_U_12
B1A 0.0172(11) 0.0214(12) 0.0219(12) 0.0042(10) 0.0069(10) 0.0026(10)
B1B 0.0203(11) 0.0197(12) 0.0267(12) 0.0009(11) 0.0092(10) -0.0025(10)
B1C 0.0118(10) 0.0134(11) 0.0186(11) -0.0007(10) 0.0044(10) -0.0007(10)
B1D 0.0119(11) 0.0139(11) 0.0207(11) 0.0002(10) 0.0038(10) 0.0016(10)
C1A 0.0225(14) 0.0278(14) 0.0284(14) 0.0067(13) 0.0100(13) 0.0014(13)
C2A 0.0239(13) 0.0291(14) 0.0301(14) 0.0071(13) 0.0100(12) 0.0015(12)
C3A 0.0244(13) 0.0292(13) 0.0310(13) 0.0071(12) 0.0095(12) 0.0016(12)
C4A 0.0217(12) 0.0267(12) 0.0276(12) 0.0064(11) 0.0093(11) 0.0020(11)
C5A 0.0191(11) 0.0240(12) 0.0242(11) 0.0056(10) 0.0082(10) 0.0027(10)
C6A 0.0183(12) 0.0231(12) 0.0224(12) 0.0050(11) 0.0075(11) 0.0030(11)
C7A 0.0179(11) 0.0229(11) 0.0211(11) 0.0039(10) 0.0066(10) 0.0035(10)
C8A 0.0183(11) 0.0242(12) 0.0199(12) 0.0028(11) 0.0055(10) 0.0040(11)
C9A 0.0190(12) 0.0249(13) 0.0199(12) 0.0024(11) 0.0049(11) 0.0045(11)
C10A 0.0190(13) 0.0257(13) 0.0200(13) 0.0019(12) 0.0040(11) 0.0047(12)
C11A 0.0184(13) 0.0254(14) 0.0195(13) 0.0021(12) 0.0045(12) 0.0045(12)
C12A 0.0250(15) 0.0299(16) 0.0308(16) 0.0076(15) 0.0100(14) 0.0007(14)
C13A 0.029(2) 0.032(2) 0.033(2) 0.007(2) 0.010(2) -0.001(2)
C14A 0.0271(15) 0.0316(16) 0.0344(16) 0.0071(14) 0.0092(14) 0.0009(14)
C15A 0.033(2) 0.036(2) 0.040(2) 0.006(2) 0.007(2) -0.001(2)
C16A 0.0199(14) 0.0252(15) 0.0208(15) 0.0024(14) 0.0042(13) 0.0046(13)
C17A 0.024(2) 0.027(2) 0.025(2) 0.001(2) 0.0035(19) 0.0043(19)
C18A 0.0198(15) 0.0266(16) 0.0212(15) 0.0017(14) 0.0030(13) 0.0048(14)
C19A 0.022(2) 0.029(2) 0.024(2) 0.001(2) 0.0007(19) 0.0051(19)
C1B 0.0205(13) 0.0200(14) 0.0257(14) 0.0010(13) 0.0094(12) -0.0033(12)
C2B 0.0216(13) 0.0205(13) 0.0261(13) 0.0011(12) 0.0086(12) -0.0039(12)
C3B 0.0210(12) 0.0199(13) 0.0258(13) 0.0011(11) 0.0087(11) -0.0034(11)
C4B 0.0202(12) 0.0195(12) 0.0257(12) 0.0010(11) 0.0091(10) -0.0029(10)
C5B 0.0200(11) 0.0194(11) 0.0262(11) 0.0012(10) 0.0090(10) -0.0028(10)
C6B 0.0197(12) 0.0194(12) 0.0261(12) 0.0013(11) 0.0086(11) -0.0027(11)
C7B 0.0196(11) 0.0193(11) 0.0259(11) 0.0013(10) 0.0087(10) -0.0025(10)
C8B 0.0201(12) 0.0194(12) 0.0260(12) 0.0012(11) 0.0077(10) -0.0022(10)
C9B 0.0209(12) 0.0199(13) 0.0268(13) 0.0010(11) 0.0070(11) -0.0015(11)
C10B 0.0210(13) 0.0201(13) 0.0269(13) 0.0011(12) 0.0064(12) -0.0015(12)
C11B 0.0203(13) 0.0196(14) 0.0261(14) 0.0014(13) 0.0067(12) -0.0019(12)
C12B 0.0230(15) 0.0215(15) 0.0269(16) 0.0011(14) 0.0083(14) -0.0048(14)
C13B 0.028(2) 0.025(2) 0.030(2) 0.001(2) 0.0073(19) -0.0064(19)
C14B 0.0216(15) 0.0202(15) 0.0261(15) 0.0010(14) 0.0081(13) -0.0027(13)
C15B 0.023(2) 0.021(2) 0.027(2) -0.0005(19) 0.0061(19) -0.0020(19)
C16B 0.0219(15) 0.0208(15) 0.0282(15) 0.0011(14) 0.0064(13) -0.0012(13)
C17B 0.026(2) 0.024(2) 0.032(2) 0.000(2) 0.0052(19) -0.0011(19)
C18B 0.0221(15) 0.0210(15) 0.0283(16) 0.0014(14) 0.0056(14) -0.0013(14)
C19B 0.027(2) 0.025(2) 0.033(2) 0.000(2) 0.0038(19) 0.000(2)
C1C 0.0127(12) 0.0146(13) 0.0191(13) -0.0003(12) 0.0032(11) -0.0010(12)
C2C 0.0129(12) 0.0149(12) 0.0198(12) -0.0004(11) 0.0029(11) -0.0010(11)
C3C 0.0125(11) 0.0145(12) 0.0195(12) -0.0003(11) 0.0030(10) -0.0010(10)
C4C 0.0122(11) 0.0141(11) 0.0187(11) -0.0004(10) 0.0033(10) -0.0007(10)
C5C 0.0114(10) 0.0133(10) 0.0184(10) -0.0006(9) 0.0040(9) -0.0003(9)
C6C 0.0110(11) 0.0132(11) 0.0182(11) -0.0005(10) 0.0042(10) 0.0003(10)
C7C 0.0110(10) 0.0132(10) 0.0180(10) -0.0004(9) 0.0038(9) 0.0000(9)
C8C 0.0105(11) 0.0132(11) 0.0176(11) 0.0004(10) 0.0035(9) -0.0005(10)
C9C 0.0104(11) 0.0131(12) 0.0176(12) 0.0006(10) 0.0033(10) -0.0002(10)
C10C 0.0104(12) 0.0131(12) 0.0172(12) 0.0006(11) 0.0031(10) 0.0001(11)
C11C 0.0102(12) 0.0130(13) 0.0170(13) 0.0006(12) 0.0033(11) -0.0004(11)
C12C 0.0137(14) 0.0154(15) 0.0207(15) -0.0006(13) 0.0024(13) -0.0012(13)
C13C 0.016(2) 0.016(2) 0.023(2) -0.0003(19) 0.0022(18) -0.0011(18)
C14C 0.0130(14) 0.0150(14) 0.0203(14) -0.0001(13) 0.0028(13) -0.0009(13)
C15C 0.0152(19) 0.017(2) 0.022(2) 0.0011(19) 0.0011(18) -0.0007(18)
C16C 0.0112(13) 0.0138(14) 0.0185(14) 0.0003(13) 0.0030(12) -0.0006(13)
C17C 0.0148(19) 0.016(2) 0.022(2) 0.0016(19) 0.0014(18) -0.0026(18)
C18C 0.0111(14) 0.0133(14) 0.0175(14) 0.0005(13) 0.0029(13) 0.0010(13)
C19C 0.0142(19) 0.015(2) 0.019(2) 0.0000(18) 0.0011(18) 0.0022(18)
C1D 0.0120(12) 0.0134(13) 0.0175(13) 0.0009(11) 0.0036(11) 0.0032(12)
C2D 0.0125(12) 0.0135(12) 0.0175(12) 0.0007(11) 0.0035(11) 0.0032(11)
C3D 0.0125(11) 0.0136(12) 0.0175(12) 0.0005(10) 0.0033(10) 0.0028(10)
C4D 0.0123(11) 0.0135(11) 0.0179(11) 0.0006(10) 0.0035(10) 0.0027(10)
C5D 0.0117(10) 0.0133(10) 0.0186(11) 0.0003(9) 0.0037(9) 0.0018(9)
C6D 0.0113(11) 0.0133(11) 0.0187(11) -0.0001(10) 0.0036(10) 0.0013(10)
C7D 0.0113(10) 0.0135(11) 0.0191(11) -0.0002(9) 0.0037(9) 0.0006(9)
C8D 0.0113(11) 0.0139(11) 0.0189(11) -0.0003(10) 0.0037(10) -0.0005(10)
C9D 0.0118(11) 0.0147(12) 0.0196(12) -0.0002(11) 0.0038(10) -0.0013(10)
C10D 0.0117(12) 0.0149(12) 0.0196(12) -0.0002(11) 0.0036(11) -0.0012(11)
C11D 0.0110(12) 0.0144(13) 0.0188(13) -0.0003(12) 0.0036(11) -0.0008(12)
C12D 0.0131(14) 0.0137(14) 0.0180(14) 0.0006(13) 0.0035(13) 0.0035(13)
C13D 0.0146(19) 0.015(2) 0.019(2) 0.0003(18) 0.0043(18) 0.0047(18)
C14D 0.0128(14) 0.0138(14) 0.0176(14) 0.0003(13) 0.0031(12) 0.0022(13)
C15D 0.0147(19) 0.016(2) 0.018(2) 0.0012(18) 0.0040(18) 0.0008(18)
C16D 0.0128(14) 0.0155(14) 0.0209(14) -0.0001(13) 0.0036(13) -0.0017(13)
C17D 0.0162(19) 0.018(2) 0.024(2) 0.0009(19) 0.0028(18) -0.0013(18)
C18D 0.0126(14) 0.0158(15) 0.0207(15) 0.0003(13) 0.0035(13) -0.0015(13)
C19D 0.016(2) 0.018(2) 0.024(2) 0.0021(19) 0.0030(18) -0.0020(18)
F1A 0.0174(16) 0.0186(17) 0.0209(17) 0.0014(15) 0.0060(15) 0.0038(15)
F2A 0.0164(16) 0.0196(17) 0.0213(17) 0.0030(15) 0.0067(15) -0.0002(15)
F1B 0.0236(17) 0.0202(18) 0.0281(18) -0.0023(16) 0.0122(15) -0.0041(15)
F2B 0.0199(17) 0.0211(18) 0.0258(18) -0.0008(16) 0.0077(15) -0.0005(15)
F1C 0.0146(16) 0.0150(16) 0.0180(16) 0.0021(15) 0.0040(14) -0.0016(14)
F2C 0.0132(16) 0.0137(16) 0.0176(16) -0.0011(14) 0.0041(14) -0.0013(14)
F1D 0.0128(16) 0.0173(17) 0.0231(17) -0.0039(15) 0.0019(14) 0.0028(14)
F2D 0.0150(16) 0.0155(17) 0.0265(17) 0.0059(15) 0.0066(15) 0.0009(14)
I1A 0.0115(2) 0.0341(3) 0.0156(3) 0.0002(2) 0.00358(19) -0.0023(2)
I2A 0.0102(2) 0.0457(4) 0.0169(3) 0.0034(3) 0.0013(2) -0.0005(2)
I1B 0.0158(3) 0.0307(3) 0.0331(3) -0.0095(3) 0.0114(2) -0.0058(2)
I2B 0.0136(3) 0.0270(3) 0.0256(3) 0.0047(2) 0.0008(2) -0.0059(2)
I1C 0.0077(2) 0.0237(3) 0.0224(3) -0.0030(2) 0.00443(19) -0.00146(19)
I2C 0.0084(2) 0.0134(2) 0.0271(3) 0.0004(2) 0.00314(19) -0.00115(18)
I1D 0.0080(2) 0.0195(3) 0.0222(3) -0.0021(2) 0.00380(19) 0.00069(19)
I2D 0.0078(2) 0.0159(3) 0.0211(3) -0.0025(2) 0.00225(18) 0.00120(18)
N1A 0.0218(13) 0.0269(14) 0.0275(14) 0.0064(13) 0.0098(12) 0.0013(12)
N2A 0.0182(13) 0.0249(14) 0.0194(13) 0.0026(12) 0.0050(12) 0.0038(12)
N1B 0.0199(13) 0.0194(13) 0.0255(13) 0.0010(12) 0.0095(12) -0.0030(12)
N2B 0.0200(13) 0.0193(13) 0.0257(13) 0.0014(12) 0.0070(12) -0.0023(12)
N1C 0.0125(12) 0.0142(13) 0.0185(13) -0.0004(11) 0.0030(11) -0.0010(11)
N2C 0.0103(12) 0.0132(12) 0.0173(12) 0.0009(11) 0.0034(11) -0.0009(11)
N1D 0.0123(12) 0.0137(12) 0.0177(12) 0.0008(11) 0.0036(11) 0.0033(11)
N2D 0.0110(12) 0.0140(13) 0.0186(12) -0.0005(11) 0.0036(11) -0.0006(11)
O1A 0.0177(12) 0.0224(12) 0.0229(12) 0.0053(11) 0.0076(10) 0.0027(11)
O2A 0.0172(12) 0.0220(12) 0.0215(12) 0.0042(11) 0.0067(10) 0.0030(11)
O1B 0.0200(12) 0.0194(12) 0.0268(12) 0.0013(11) 0.0092(11) -0.0025(11)
O2B 0.0197(12) 0.0195(12) 0.0265(12) 0.0017(11) 0.0090(11) -0.0027(11)
O1C 0.0114(11) 0.0132(11) 0.0189(11) -0.0010(10) 0.0043(10) -0.0003(10)
O2C 0.0115(11) 0.0134(11) 0.0192(11) -0.0009(10) 0.0039(10) -0.0004(10)
O1D 0.0115(11) 0.0133(11) 0.0194(11) 0.0005(10) 0.0039(10) 0.0016(10)
O2D 0.0115(11) 0.0137(11) 0.0203(11) -0.0001(10) 0.0035(10) 0.0014(10)

loop_
_atom_type_symbol
_atom_type_description
_atom_type_scat_dispersion_real
_atom_type_scat_dispersion_imag
_atom_type_scat_source
C C 0.0033 0.0016 'International Tables Vol C Tables 4.2.6.8 and 6.1.1.4'
H H 0.0000 0.0000 'International Tables Vol C Tables 4.2.6.8 and 6.1.1.4'
B B 0.0013 0.0007 'International Tables Vol C Tables 4.2.6.8 and 6.1.1.4'
N N 0.0061 0.0033 'International Tables Vol C Tables 4.2.6.8 and 6.1.1.4'
O O 0.0106 0.0060 'International Tables Vol C Tables 4.2.6.8 and 6.1.1.4'
F F 0.0171 0.0103 'International Tables Vol C Tables 4.2.6.8 and 6.1.1.4'
I I -0.4742 1.8119 'International Tables Vol C Tables 4.2.6.8 and 6.1.1.4'

loop_
_geom_angle_atom_site_label_1
_geom_angle_atom_site_label_2
_geom_angle_atom_site_label_3
_geom_angle
_geom_angle_site_symmetry_1
_geom_angle_site_symmetry_3
_geom_angle_publ_flag
F2A B1A F1A 110.4(8) . . ?
F2A B1A O2A 110.3(7) . . ?
F1A B1A O2A 108.3(8) . . ?
F2A B1A O1A 108.9(8) . . ?
F1A B1A O1A 108.4(7) . . ?
O2A B1A O1A 110.5(7) . . ?
F1B B1B F2B 108.8(8) . . ?
F1B B1B O2B 110.0(8) . . ?
F2B B1B O2B 108.6(8) . . ?
F1B B1B O1B 108.1(8) . . ?
F2B B1B O1B 109.6(8) . . ?
O2B B1B O1B 111.7(8) . . ?
F1C B1C F2C 109.4(7) . . ?
F1C B1C O1C 111.1(7) . . ?
F2C B1C O1C 107.6(7) . . ?
F1C B1C O2C 109.1(7) . . ?
F2C B1C O2C 107.4(7) . . ?
O1C B1C O2C 112.1(7) . . ?
F2D B1D F1D 111.4(7) . . ?
F2D B1D O1D 109.5(7) . . ?
F1D B1D O1D 107.4(7) . . ?
F2D B1D O2D 108.5(7) . . ?
F1D B1D O2D 108.4(7) . . ?
O1D B1D O2D 111.7(7) . . ?
N1A C1A C2A 108.9(8) . . ?
N1A C1A I1A 122.4(7) . . ?
C2A C1A I1A 128.7(7) . . ?
C1A C2A C3A 107.3(9) . . ?
C1A C2A C12A 126.6(9) . . ?
C3A C2A C12A 125.9(9) . . ?
C2A C3A C4A 105.6(9) . . ?
C2A C3A C14A 126.9(9) . . ?
C4A C3A C14A 126.8(9) . . ?
N1A C4A C3A 107.9(8) . . ?
N1A C4A C5A 119.2(9) . . ?
C3A C4A C5A 132.9(9) . . ?
O1A C5A C6A 120.8(8) . . ?
O1A C5A C4A 114.4(8) . . ?
C6A C5A C4A 124.7(9) . . ?
C5A C6A C7A 120.2(9) . . ?
C5A C6A H6A 119.9 . . ?
C7A C6A H6A 119.9 . . ?
O2A C7A C6A 119.9(8) . . ?
O2A C7A C8A 113.5(8) . . ?
C6A C7A C8A 126.6(9) . . ?
N2A C8A C9A 109.1(8) . . ?
N2A C8A C7A 118.1(8) . . ?
C9A C8A C7A 132.8(9) . . ?
C8A C9A C10A 105.8(8) . . ?
C8A C9A C16A 129.3(8) . . ?
C10A C9A C16A 124.8(8) . . ?
C11A C10A C9A 106.6(8) . . ?
C11A C10A C18A 125.8(9) . . ?
C9A C10A C18A 127.6(9) . . ?
N2A C11A C10A 110.7(8) . . ?
N2A C11A I2A 120.3(7) . . ?
C10A C11A I2A 129.0(7) . . ?
C2A C12A C13A 114.5(9) . . ?
C2A C12A H12A 108.6 . . ?
C13A C12A H12A 108.6 . . ?
C2A C12A H12B 108.6 . . ?
C13A C12A H12B 108.6 . . ?
H12A C12A H12B 107.6 . . ?
C12A C13A H13A 109.5 . . ?
C12A C13A H13B 109.5 . . ?
H13A C13A H13B 109.5 . . ?
C12A C13A H13C 109.5 . . ?
H13A C13A H13C 109.5 . . ?
H13B C13A H13C 109.5 . . ?
C15A C14A C3A 107.2(9) . . ?
C15A C14A H14A 110.3 . . ?
C3A C14A H14A 110.3 . . ?
C15A C14A H14B 110.3 . . ?
C3A C14A H14B 110.3 . . ?
H14A C14A H14B 108.5 . . ?
C14A C15A H15A 109.5 . . ?
C14A C15A H15B 109.5 . . ?
H15A C15A H15B 109.5 . . ?
C14A C15A H15C 109.5 . . ?
H15A C15A H15C 109.5 . . ?
H15B C15A H15C 109.5 . . ?
C9A C16A C17A 112.2(8) . . ?
C9A C16A H16A 109.2 . . ?
C17A C16A H16A 109.2 . . ?
C9A C16A H16B 109.2 . . ?
C17A C16A H16B 109.2 . . ?
H16A C16A H16B 107.9 . . ?
C16A C17A H17A 109.5 . . ?
C16A C17A H17B 109.5 . . ?
H17A C17A H17B 109.5 . . ?
C16A C17A H17C 109.5 . . ?
H17A C17A H17C 109.5 . . ?
H17B C17A H17C 109.5 . . ?
C10A C18A C19A 115.1(8) . . ?
C10A C18A H18A 108.5 . . ?
C19A C18A H18A 108.5 . . ?
C10A C18A H18B 108.5 . . ?
C19A C18A H18B 108.5 . . ?
H18A C18A H18B 107.5 . . ?
C18A C19A H19A 109.5 . . ?
C18A C19A H19B 109.5 . . ?
H19A C19A H19B 109.5 . . ?
C18A C19A H19C 109.5 . . ?
H19A C19A H19C 109.5 . . ?
H19B C19A H19C 109.5 . . ?
N1B C1B C2B 109.3(8) . . ?
N1B C1B I1B 122.2(7) . . ?
C2B C1B I1B 128.3(7) . . ?
C3B C2B C1B 105.9(8) . . ?
C3B C2B C12B 129.8(9) . . ?
C1B C2B C12B 124.3(8) . . ?
C4B C3B C2B 106.8(8) . . ?
C4B C3B C14B 128.6(8) . . ?
C2B C3B C14B 124.3(8) . . ?
N1B C4B C3B 109.0(8) . . ?
N1B C4B C5B 117.7(8) . . ?
C3B C4B C5B 133.3(9) . . ?
O1B C5B C6B 120.0(8) . . ?
O1B C5B C4B 114.4(8) . . ?
C6B C5B C4B 125.5(9) . . ?
C5B C6B C7B 120.2(9) . . ?
C5B C6B H6B 119.9 . . ?
C7B C6B H6B 119.9 . . ?
O2B C7B C6B 119.7(8) . . ?
O2B C7B C8B 114.9(8) . . ?
C6B C7B C8B 125.2(9) . . ?
N2B C8B C9B 107.7(8) . . ?
N2B C8B C7B 115.6(8) . . ?
C9B C8B C7B 136.1(9) . . ?
C8B C9B C10B 107.7(8) . . ?
C8B C9B C16B 126.9(8) . . ?
C10B C9B C16B 125.4(9) . . ?
C11B C10B C9B 106.1(8) . . ?
C11B C10B C18B 126.0(8) . . ?
C9B C10B C18B 127.9(9) . . ?
N2B C11B C10B 109.7(8) . . ?
N2B C11B I2B 119.6(7) . . ?
C10B C11B I2B 130.5(7) . . ?
C2B C12B C13B 111.6(8) . . ?
C2B C12B H12C 109.3 . . ?
C13B C12B H12C 109.3 . . ?
C2B C12B H12D 109.3 . . ?
C13B C12B H12D 109.3 . . ?
H12C C12B H12D 108.0 . . ?
C12B C13B H13D 109.5 . . ?
C12B C13B H13E 109.5 . . ?
H13D C13B H13E 109.5 . . ?
C12B C13B H13F 109.5 . . ?
H13D C13B H13F 109.5 . . ?
H13E C13B H13F 109.5 . . ?
C3B C14B C15B 113.4(8) . . ?
C3B C14B H14C 108.9 . . ?
C15B C14B H14C 108.9 . . ?
C3B C14B H14D 108.9 . . ?
C15B C14B H14D 108.9 . . ?
H14C C14B H14D 107.7 . . ?
C14B C15B H15D 109.5 . . ?
C14B C15B H15E 109.5 . . ?
H15D C15B H15E 109.5 . . ?
C14B C15B H15F 109.5 . . ?
H15D C15B H15F 109.5 . . ?
H15E C15B H15F 109.5 . . ?
C17B C16B C9B 112.9(8) . . ?
C17B C16B H16C 109.0 . . ?
C9B C16B H16C 109.0 . . ?
C17B C16B H16D 109.0 . . ?
C9B C16B H16D 109.0 . . ?
H16C C16B H16D 107.8 . . ?
C16B C17B H17D 109.5 . . ?
C16B C17B H17E 109.5 . . ?
H17D C17B H17E 109.5 . . ?
C16B C17B H17F 109.5 . . ?
H17D C17B H17F 109.5 . . ?
H17E C17B H17F 109.5 . . ?
C10B C18B C19B 112.6(8) . . ?
C10B C18B H18C 109.1 . . ?
C19B C18B H18C 109.1 . . ?
C10B C18B H18D 109.1 . . ?
C19B C18B H18D 109.1 . . ?
H18C C18B H18D 107.8 . . ?
C18B C19B H19D 109.5 . . ?
C18B C19B H19E 109.5 . . ?
H19D C19B H19E 109.5 . . ?
C18B C19B H19F 109.5 . . ?
H19D C19B H19F 109.5 . . ?
H19E C19B H19F 109.5 . . ?
N1C C1C C2C 110.6(7) . . ?
N1C C1C I1C 121.5(6) . . ?
C2C C1C I1C 127.8(6) . . ?
C1C C2C C3C 104.9(7) . . ?
C1C C2C C12C 127.1(7) . . ?
C3C C2C C12C 127.8(8) . . ?
C4C C3C C2C 109.0(7) . . ?
C4C C3C C14C 126.7(7) . . ?
C2C C3C C14C 124.3(8) . . ?
N1C C4C C3C 106.1(7) . . ?
N1C C4C C5C 118.8(7) . . ?
C3C C4C C5C 134.9(8) . . ?
O1C C5C C6C 120.8(7) . . ?
O1C C5C C4C 115.7(7) . . ?
C6C C5C C4C 123.5(8) . . ?
C7C C6C C5C 119.5(8) . . ?
C7C C6C H6C 120.3 . . ?
C5C C6C H6C 120.3 . . ?
O2C C7C C6C 121.9(7) . . ?
O2C C7C C8C 113.2(7) . . ?
C6C C7C C8C 124.9(8) . . ?
N2C C8C C9C 106.6(7) . . ?
N2C C8C C7C 118.8(7) . . ?
C9C C8C C7C 134.6(8) . . ?
C8C C9C C10C 108.5(7) . . ?
C8C C9C C16C 129.5(7) . . ?
C10C C9C C16C 122.0(7) . . ?
C11C C10C C9C 105.3(7) . . ?
C11C C10C C18C 125.9(7) . . ?
C9C C10C C18C 128.8(7) . . ?
N2C C11C C10C 110.2(7) . . ?
N2C C11C I2C 121.5(6) . . ?
C10C C11C I2C 128.2(6) . . ?
C2C C12C C13C 114.4(7) . . ?
C2C C12C H12E 108.7 . . ?
C13C C12C H12E 108.7 . . ?
C2C C12C H12F 108.7 . . ?
C13C C12C H12F 108.7 . . ?
H12E C12C H12F 107.6 . . ?
C12C C13C H13G 109.5 . . ?
C12C C13C H13H 109.5 . . ?
H13G C13C H13H 109.5 . . ?
C12C C13C H13I 109.5 . . ?
H13G C13C H13I 109.5 . . ?
H13H C13C H13I 109.5 . . ?
C3C C14C C15C 112.4(7) . . ?
C3C C14C H14E 109.1 . . ?
C15C C14C H14E 109.1 . . ?
C3C C14C H14F 109.1 . . ?
C15C C14C H14F 109.1 . . ?
H14E C14C H14F 107.9 . . ?
C14C C15C H15G 109.5 . . ?
C14C C15C H15H 109.5 . . ?
H15G C15C H15H 109.5 . . ?
C14C C15C H15I 109.5 . . ?
H15G C15C H15I 109.5 . . ?
H15H C15C H15I 109.5 . . ?
C9C C16C C17C 112.0(7) . . ?
C9C C16C H16E 109.2 . . ?
C17C C16C H16E 109.2 . . ?
C9C C16C H16F 109.2 . . ?
C17C C16C H16F 109.2 . . ?
H16E C16C H16F 107.9 . . ?
C16C C17C H17G 109.5 . . ?
C16C C17C H17H 109.5 . . ?
H17G C17C H17H 109.5 . . ?
C16C C17C H17I 109.5 . . ?
H17G C17C H17I 109.5 . . ?
H17H C17C H17I 109.5 . . ?
C10C C18C C19C 113.3(7) . . ?
C10C C18C H18E 108.9 . . ?
C19C C18C H18E 108.9 . . ?
C10C C18C H18F 108.9 . . ?
C19C C18C H18F 108.9 . . ?
H18E C18C H18F 107.7 . . ?
C18C C19C H19G 109.5 . . ?
C18C C19C H19H 109.5 . . ?
H19G C19C H19H 109.5 . . ?
C18C C19C H19I 109.5 . . ?
H19G C19C H19I 109.5 . . ?
H19H C19C H19I 109.5 . . ?
N1D C1D C2D 109.1(7) . . ?
N1D C1D I1D 122.7(6) . . ?
C2D C1D I1D 128.2(6) . . ?
C1D C2D C3D 106.7(7) . . ?
C1D C2D C12D 126.7(7) . . ?
C3D C2D C12D 126.6(8) . . ?
C2D C3D C4D 106.8(7) . . ?
C2D C3D C14D 123.6(7) . . ?
C4D C3D C14D 129.4(7) . . ?
N1D C4D C5D 119.3(7) . . ?
N1D C4D C3D 107.4(7) . . ?
C5D C4D C3D 133.2(8) . . ?
O1D C5D C6D 120.8(7) . . ?
O1D C5D C4D 113.0(7) . . ?
C6D C5D C4D 126.3(8) . . ?
C5D C6D C7D 119.9(8) . . ?
C5D C6D H6D 120.0 . . ?
C7D C6D H6D 120.0 . . ?
O2D C7D C6D 120.8(7) . . ?
O2D C7D C8D 113.7(7) . . ?
C6D C7D C8D 125.5(8) . . ?
N2D C8D C9D 107.9(7) . . ?
N2D C8D C7D 118.5(7) . . ?
C9D C8D C7D 133.7(8) . . ?
C8D C9D C10D 107.7(7) . . ?
C8D C9D C16D 128.9(7) . . ?
C10D C9D C16D 123.4(7) . . ?
C11D C10D C9D 105.9(7) . . ?
C11D C10D C18D 125.6(7) . . ?
C9D C10D C18D 128.5(8) . . ?
N2D C11D C10D 109.8(7) . . ?
N2D C11D I2D 121.6(6) . . ?
C10D C11D I2D 128.6(6) . . ?
C2D C12D C13D 114.3(7) . . ?
C2D C12D H12G 108.7 . . ?
C13D C12D H12G 108.7 . . ?
C2D C12D H12H 108.7 . . ?
C13D C12D H12H 108.7 . . ?
H12G C12D H12H 107.6 . . ?
C12D C13D H13J 109.5 . . ?
C12D C13D H13K 109.5 . . ?
H13J C13D H13K 109.5 . . ?
C12D C13D H13L 109.5 . . ?
H13J C13D H13L 109.5 . . ?
H13K C13D H13L 109.5 . . ?
C3D C14D C15D 109.7(7) . . ?
C3D C14D H14G 109.7 . . ?
C15D C14D H14G 109.7 . . ?
C3D C14D H14H 109.7 . . ?
C15D C14D H14H 109.7 . . ?
H14G C14D H14H 108.2 . . ?
C14D C15D H15J 109.5 . . ?
C14D C15D H15K 109.5 . . ?
H15J C15D H15K 109.5 . . ?
C14D C15D H15L 109.5 . . ?
H15J C15D H15L 109.5 . . ?
H15K C15D H15L 109.5 . . ?
C9D C16D C17D 113.4(7) . . ?
C9D C16D H16G 108.9 . . ?
C17D C16D H16G 108.9 . . ?
C9D C16D H16H 108.9 . . ?
C17D C16D H16H 108.9 . . ?
H16G C16D H16H 107.7 . . ?
C16D C17D H17J 109.5 . . ?
C16D C17D H17K 109.5 . . ?
H17J C17D H17K 109.5 . . ?
C16D C17D H17L 109.5 . . ?
H17J C17D H17L 109.5 . . ?
H17K C17D H17L 109.5 . . ?
C10D C18D C19D 112.9(7) . . ?
C10D C18D H18G 109.0 . . ?
C19D C18D H18G 109.0 . . ?
C10D C18D H18H 109.0 . . ?
C19D C18D H18H 109.0 . . ?
H18G C18D H18H 107.8 . . ?
C18D C19D H19J 109.5 . . ?
C18D C19D H19K 109.5 . . ?
H19J C19D H19K 109.5 . . ?
C18D C19D H19L 109.5 . . ?
H19J C19D H19L 109.5 . . ?
H19K C19D H19L 109.5 . . ?
C4A N1A C1A 110.2(8) . . ?
C4A N1A H1A 124.9 . . ?
C1A N1A H1A 124.9 . . ?
C8A N2A C11A 107.8(8) . . ?
C8A N2A H2A 126.1 . . ?
C11A N2A H2A 126.1 . . ?
C1B N1B C4B 109.0(8) . . ?
C1B N1B H1B 125.5 . . ?
C4B N1B H1B 125.5 . . ?
C11B N2B C8B 108.7(8) . . ?
C11B N2B H2B 125.6 . . ?
C8B N2B H2B 125.6 . . ?
C1C N1C C4C 109.4(7) . . ?
C1C N1C H1C 125.3 . . ?
C4C N1C H1C 125.3 . . ?
C11C N2C C8C 109.3(7) . . ?
C11C N2C H2C 125.3 . . ?
C8C N2C H2C 125.3 . . ?
C4D N1D C1D 110.0(7) . . ?
C4D N1D H1D 125.0 . . ?
C1D N1D H1D 125.0 . . ?
C11D N2D C8D 108.6(7) . . ?
C11D N2D H2D 125.7 . . ?
C8D N2D H2D 125.7 . . ?
C5A O1A B1A 121.3(7) . . ?
C7A O2A B1A 121.0(7) . . ?
C5B O1B B1B 122.2(7) . . ?
C7B O2B B1B 122.9(7) . . ?
C5C O1C B1C 122.8(6) . . ?
C7C O2C B1C 122.2(6) . . ?
C5D O1D B1D 123.3(7) . . ?
C7D O2D B1D 123.3(7) . . ?

loop_
_geom_bond_atom_site_label_1
_geom_bond_atom_site_label_2
_geom_bond_distance
_geom_bond_site_symmetry_2
_geom_bond_publ_flag
B1A F2A 1.371(12) . ?
B1A F1A 1.378(12) . ?
B1A O2A 1.456(11) . ?
B1A O1A 1.465(11) . ?
B1B F1B 1.359(12) . ?
B1B F2B 1.386(12) . ?
B1B O2B 1.442(12) . ?
B1B O1B 1.457(11) . ?
B1C F1C 1.352(11) . ?
B1C F2C 1.406(10) . ?
B1C O1C 1.464(10) . ?
B1C O2C 1.465(10) . ?
B1D F2D 1.356(11) . ?
B1D F1D 1.385(11) . ?
B1D O1D 1.459(10) . ?
B1D O2D 1.465(11) . ?
C1A N1A 1.337(12) . ?
C1A C2A 1.366(14) . ?
C1A I1A 2.040(9) . ?
C2A C3A 1.402(13) . ?
C2A C12A 1.505(13) . ?
C3A C4A 1.409(14) . ?
C3A C14A 1.558(14) . ?
C4A N1A 1.334(12) . ?
C4A C5A 1.425(13) . ?
C5A O1A 1.315(11) . ?
C5A C6A 1.360(12) . ?
C6A C7A 1.379(12) . ?
C6A H6A 0.9500 . ?
C7A O2A 1.329(11) . ?
C7A C8A 1.415(12) . ?
C8A N2A 1.349(12) . ?
C8A C9A 1.403(12) . ?
C9A C10A 1.410(12) . ?
C9A C16A 1.481(13) . ?
C10A C11A 1.360(13) . ?
C10A C18A 1.493(12) . ?
C11A N2A 1.351(11) . ?
C11A I2A 2.062(9) . ?
C12A C13A 1.508(15) . ?
C12A H12A 0.9900 . ?
C12A H12B 0.9900 . ?
C13A H13A 0.9800 . ?
C13A H13B 0.9800 . ?
C13A H13C 0.9800 . ?
C14A C15A 1.442(16) . ?
C14A H14A 0.9900 . ?
C14A H14B 0.9900 . ?
C15A H15A 0.9800 . ?
C15A H15B 0.9800 . ?
C15A H15C 0.9800 . ?
C16A C17A 1.536(13) . ?
C16A H16A 0.9900 . ?
C16A H16B 0.9900 . ?
C17A H17A 0.9800 . ?
C17A H17B 0.9800 . ?
C17A H17C 0.9800 . ?
C18A C19A 1.516(13) . ?
C18A H18A 0.9900 . ?
C18A H18B 0.9900 . ?
C19A H19A 0.9800 . ?
C19A H19B 0.9800 . ?
C19A H19C 0.9800 . ?
C1B N1B 1.334(11) . ?
C1B C2B 1.401(13) . ?
C1B I1B 2.050(9) . ?
C2B C3B 1.396(12) . ?
C2B C12B 1.476(12) . ?
C3B C4B 1.387(13) . ?
C3B C14B 1.486(13) . ?
C4B N1B 1.348(12) . ?
C4B C5B 1.412(12) . ?
C5B O1B 1.317(11) . ?
C5B C6B 1.373(12) . ?
C6B C7B 1.389(12) . ?
C6B H6B 0.9500 . ?
C7B O2B 1.314(11) . ?
C7B C8B 1.417(12) . ?
C8B N2B 1.371(11) . ?
C8B C9B 1.372(13) . ?
C9B C10B 1.397(12) . ?
C9B C16B 1.507(13) . ?
C10B C11B 1.376(13) . ?
C10B C18B 1.494(13) . ?
C11B N2B 1.333(12) . ?
C11B I2B 2.057(9) . ?
C12B C13B 1.515(13) . ?
C12B H12C 0.9900 . ?
C12B H12D 0.9900 . ?
C13B H13D 0.9800 . ?
C13B H13E 0.9800 . ?
C13B H13F 0.9800 . ?
C14B C15B 1.517(13) . ?
C14B H14C 0.9900 . ?
C14B H14D 0.9900 . ?
C15B H15D 0.9800 . ?
C15B H15E 0.9800 . ?
C15B H15F 0.9800 . ?
C16B C17B 1.504(13) . ?
C16B H16C 0.9900 . ?
C16B H16D 0.9900 . ?
C17B H17D 0.9800 . ?
C17B H17E 0.9800 . ?
C17B H17F 0.9800 . ?
C18B C19B 1.523(14) . ?
C18B H18C 0.9900 . ?
C18B H18D 0.9900 . ?
C19B H19D 0.9800 . ?
C19B H19E 0.9800 . ?
C19B H19F 0.9800 . ?
C1C N1C 1.332(10) . ?
C1C C2C 1.375(12) . ?
C1C I1C 2.060(8) . ?
C2C C3C 1.400(11) . ?
C2C C12C 1.487(11) . ?
C3C C4C 1.391(12) . ?
C3C C14C 1.503(11) . ?
C4C N1C 1.371(10) . ?
C4C C5C 1.399(11) . ?
C5C O1C 1.307(10) . ?
C5C C6C 1.387(11) . ?
C6C C7C 1.367(11) . ?
C6C H6C 0.9500 . ?
C7C O2C 1.310(10) . ?
C7C C8C 1.410(11) . ?
C8C N2C 1.373(10) . ?
C8C C9C 1.394(11) . ?
C9C C10C 1.404(11) . ?
C9C C16C 1.509(11) . ?
C10C C11C 1.382(11) . ?
C10C C18C 1.481(11) . ?
C11C N2C 1.338(10) . ?
C11C I2C 2.049(8) . ?
C12C C13C 1.526(12) . ?
C12C H12E 0.9900 . ?
C12C H12F 0.9900 . ?
C13C H13G 0.9800 . ?
C13C H13H 0.9800 . ?
C13C H13I 0.9800 . ?
C14C C15C 1.515(12) . ?
C14C H14E 0.9900 . ?
C14C H14F 0.9900 . ?
C15C H15G 0.9800 . ?
C15C H15H 0.9800 . ?
C15C H15I 0.9800 . ?
C16C C17C 1.538(11) . ?
C16C H16E 0.9900 . ?
C16C H16F 0.9900 . ?
C17C H17G 0.9800 . ?
C17C H17H 0.9800 . ?
C17C H17I 0.9800 . ?
C18C C19C 1.513(11) . ?
C18C H18E 0.9900 . ?
C18C H18F 0.9900 . ?
C19C H19G 0.9800 . ?
C19C H19H 0.9800 . ?
C19C H19I 0.9800 . ?
C1D N1D 1.342(10) . ?
C1D C2D 1.376(12) . ?
C1D I1D 2.040(8) . ?
C2D C3D 1.396(11) . ?
C2D C12D 1.485(11) . ?
C3D C4D 1.409(11) . ?
C3D C14D 1.495(11) . ?
C4D N1D 1.342(10) . ?
C4D C5D 1.408(11) . ?
C5D O1D 1.312(10) . ?
C5D C6D 1.371(11) . ?
C6D C7D 1.384(11) . ?
C6D H6D 0.9500 . ?
C7D O2D 1.303(10) . ?
C7D C8D 1.414(11) . ?
C8D N2D 1.361(10) . ?
C8D C9D 1.395(11) . ?
C9D C10D 1.396(11) . ?
C9D C16D 1.483(12) . ?
C10D C11D 1.386(12) . ?
C10D C18D 1.489(11) . ?
C11D N2D 1.348(10) . ?
C11D I2D 2.038(8) . ?
C12D C13D 1.517(11) . ?
C12D H12G 0.9900 . ?
C12D H12H 0.9900 . ?
C13D H13J 0.9800 . ?
C13D H13K 0.9800 . ?
C13D H13L 0.9800 . ?
C14D C15D 1.523(11) . ?
C14D H14G 0.9900 . ?
C14D H14H 0.9900 . ?
C15D H15J 0.9800 . ?
C15D H15K 0.9800 . ?
C15D H15L 0.9800 . ?
C16D C17D 1.537(12) . ?
C16D H16G 0.9900 . ?
C16D H16H 0.9900 . ?
C17D H17J 0.9800 . ?
C17D H17K 0.9800 . ?
C17D H17L 0.9800 . ?
C18D C19D 1.524(12) . ?
C18D H18G 0.9900 . ?
C18D H18H 0.9900 . ?
C19D H19J 0.9800 . ?
C19D H19K 0.9800 . ?
C19D H19L 0.9800 . ?
N1A H1A 0.8800 . ?
N2A H2A 0.8800 . ?
N1B H1B 0.8800 . ?
N2B H2B 0.8800 . ?
N1C H1C 0.8800 . ?
N2C H2C 0.8800 . ?
N1D H1D 0.8800 . ?
N2D H2D 0.8800 . ?
